data_7707943
loop_
_publ_author_name
'Attwood, Max'
'Akutsu, Hiroki'
'Martin, Lee'
'Blundell, Toby J.'
'Le Maguere, Pierre'
'Turner, Scott S.'

_publ_section_title
;
 Exceptionally high temperature spin crossover in amide-functionalised
 2,6-bis(pyrazol-1-yl)pyridine iron(ii) complex revealed by variable
 temperature Raman spectroscopy and single crystal X-ray diffraction.
;
_journal_issue 34
_journal_name_full 'Dalton transactions (Cambridge, England : 2003)'
_journal_page_first 11843
_journal_page_last 11851
_journal_paper_doi 10.1039/d1dt01743h
_journal_volume 50
_journal_year 2021
_chemical_formula_moiety 'C24 H20 Fe N12 O2, 2(Cl O4)'
_chemical_formula_sum 'C24 H20 Cl2 Fe N12 O10'
_chemical_formula_weight 763.27
_space_group_crystal_system monoclinic
_space_group_IT_number 14
_space_group_name_Hall '-P 2yn'
_space_group_name_H-M_alt 'P 1 21/n 1'
_atom_sites_solution_hydrogens geom
_atom_sites_solution_primary dual
_audit_creation_date 2019-08-14
_audit_creation_method
;
Olex2 1.2
(compiled 2018.05.29 svn.r3508 for OlexSys, GUI svn.r5506)
;
_audit_update_record
;
2021-05-25 deposited with the CCDC.	2021-07-28 downloaded from the CCDC.
;
_cell_angle_alpha 90
_cell_angle_beta 109.721(4)
_cell_angle_gamma 90
_cell_formula_units_Z 4
_cell_length_a 9.4886(4)
_cell_length_b 32.6089(8)
_cell_length_c 10.5004(4)
_cell_measurement_reflns_used 4558
_cell_measurement_temperature 293(1)
_cell_measurement_theta_max 27.4560
_cell_measurement_theta_min 3.1320
_cell_volume 3058.4(2)
_computing_cell_refinement 'CrysAlisPro 1.171.38.46 (Rigaku OD, 2015)'
_computing_data_collection 'CrysAlisPro 1.171.38.46 (Rigaku OD, 2015)'
_computing_data_reduction 'CrysAlisPro 1.171.38.46 (Rigaku OD, 2015)'
_computing_molecular_graphics 'Olex2 (Dolomanov et al., 2009)'
_computing_publication_material 'Olex2 (Dolomanov et al., 2009)'
_computing_structure_refinement 'ShelXL (Sheldrick, 2015)'
_computing_structure_solution 'ShelXT (Sheldrick, 2015)'
_diffrn_ambient_environment air
_diffrn_ambient_temperature 293(1)
_diffrn_detector 'CCD plate'
_diffrn_detector_area_resol_mean 15.9832
_diffrn_detector_type Sapphire3
_diffrn_measured_fraction_theta_full 0.998
_diffrn_measured_fraction_theta_max 0.843
_diffrn_measurement_details
;
List of Runs (angles in degrees, time in seconds):

  # Type    Start    End  Width  t~exp~   \w     \q     \k     \f   Frames
#--------------------------------------------------------------------------
  1  \w    -51.00  20.00   1.00  325.00    --   16.00 -57.00-120.00   71
  2  \w     -1.00  79.00   1.00  325.00    --   16.00  57.00  90.00   80
  3  \w     44.00  70.00   1.00  325.00    --   16.00  57.00-180.00   26
  4  \w      9.00  64.00   1.00  325.00    --   16.00  37.00-180.00   55
;
_diffrn_measurement_device 'four-circle diffractometer'
_diffrn_measurement_device_type 'Xcalibur, Sapphire3, Gemini'
_diffrn_measurement_method '\w scans'
_diffrn_orient_matrix_type 'CrysAlisPro convention (1999,Acta A55,543-557)'
_diffrn_orient_matrix_UB_11 -0.0464302000
_diffrn_orient_matrix_UB_12 0.0076159000
_diffrn_orient_matrix_UB_13 0.0352984000
_diffrn_orient_matrix_UB_21 0.0637995000
_diffrn_orient_matrix_UB_22 0.0081581000
_diffrn_orient_matrix_UB_23 0.0506895000
_diffrn_orient_matrix_UB_31 -0.0089543000
_diffrn_orient_matrix_UB_32 0.0186657000
_diffrn_orient_matrix_UB_33 -0.0365370000
_diffrn_radiation_monochromator graphite
_diffrn_radiation_probe x-ray
_diffrn_radiation_type MoK\a
_diffrn_radiation_wavelength 0.71073
_diffrn_reflns_av_R_equivalents 0.0349
_diffrn_reflns_av_unetI/netI 0.0579
_diffrn_reflns_Laue_measured_fraction_full 0.998
_diffrn_reflns_Laue_measured_fraction_max 0.843
_diffrn_reflns_limit_h_max 9
_diffrn_reflns_limit_h_min -13
_diffrn_reflns_limit_k_max 21
_diffrn_reflns_limit_k_min -43
_diffrn_reflns_limit_l_max 13
_diffrn_reflns_limit_l_min -14
_diffrn_reflns_number 15661
_diffrn_reflns_point_group_measured_fraction_full 0.998
_diffrn_reflns_point_group_measured_fraction_max 0.843
_diffrn_reflns_theta_full 25.242
_diffrn_reflns_theta_max 29.302
_diffrn_reflns_theta_min 3.129
_diffrn_source 'fine-focus sealed X-ray tube'
_diffrn_source_type 'Enhance (Mo) X-ray Source'
_exptl_absorpt_coefficient_mu 0.745
_exptl_absorpt_correction_T_max 0.961
_exptl_absorpt_correction_T_min 0.891
_exptl_absorpt_correction_type analytical
_exptl_absorpt_process_details
;
CrysAlisPro 1.171.38.46 (Rigaku Oxford Diffraction, 2015)
Analytical numeric absorption correction using a multifaceted crystal
			model based on expressions derived by R.C. Clark & J.S. Reid.
(Clark, R. C. & Reid, J. S. (1995). Acta Cryst. A51, 887-897)
Empirical absorption correction using spherical harmonics,
 implemented in SCALE3 ABSPACK scaling algorithm.
;
_exptl_crystal_density_diffrn 1.658
_exptl_crystal_description block
_exptl_crystal_F_000 1552
_exptl_crystal_size_max 0.216
_exptl_crystal_size_mid 0.092
_exptl_crystal_size_min 0.065
_refine_diff_density_max 0.483
_refine_diff_density_min -0.439
_refine_diff_density_rms 0.065
_refine_ls_extinction_method none
_refine_ls_goodness_of_fit_ref 1.090
_refine_ls_hydrogen_treatment constr
_refine_ls_matrix_type full
_refine_ls_number_parameters 498
_refine_ls_number_reflns 7053
_refine_ls_number_restraints 347
_refine_ls_restrained_S_all 1.110
_refine_ls_R_factor_all 0.0963
_refine_ls_R_factor_gt 0.0633
_refine_ls_shift/su_max 0.001
_refine_ls_shift/su_mean 0.000
_refine_ls_structure_factor_coef Fsqd
_refine_ls_weighting_details 'w=1/[\s^2^(Fo^2^)+(0.0261P)^2^+3.6544P] where P=(Fo^2^+2Fc^2^)/3'
_refine_ls_weighting_scheme calc
_refine_ls_wR_factor_gt 0.1055
_refine_ls_wR_factor_ref 0.1164
_reflns_Friedel_coverage 0.000
_reflns_number_gt 5152
_reflns_number_total 7053
_reflns_threshold_expression 'I > 2\s(I)'
_cod_data_source_file d1dt01743h2.cif
_cod_data_source_block c-bppconh2mecn
_cod_depositor_comments 'Adding full bibliography for 7707940--7707943.cif.'
_cod_database_code 7707943
_shelx_shelxl_version_number 2018/3
_chemical_oxdiff_formula 'C24 H20 Cl2 O10 Fe1 N12'
_shelx_space_group_comment
;
The symmetry employed for this shelxl refinement is uniquely defined
by the following loop, which should always be used as a source of
symmetry information in preference to the above space-group names.
They are only intended as comments.
;
_reflns_odcompleteness_completeness 99.67
_reflns_odcompleteness_iscentric 1
_reflns_odcompleteness_theta 26.32
_olex2_refinement_description
;
1. Fixed Uiso
 At 1.2 times of:
  All C(H) groups, All N(H,H) groups
2. Restrained distances
 Cl03-O10 \\sim Cl03-O1AA \\sim Cl03-O7 \\sim Cl03-O0AA \\sim Cl03-O9 \\sim
Cl03-O2AA \\sim Cl03-O8 ~
 Cl02-O4B \\sim Cl02-O5 \\sim Cl02-O3B \\sim Cl02-O3 \\sim Cl02-O5B \\sim
Cl02-O4 \\sim Cl02-O6
 with sigma of 0.02
3. Uiso/Uaniso restraints and constraints
Cl02 \\sim Cl02 \\sim Cl02 \\sim Cl02 \\sim Cl02 \\sim Cl02 \\sim Cl02 \\sim O6
\\sim O3B \\sim O4B \\sim O5B \\sim Cl03 \\sim Cl03 \\sim Cl03 \\sim Cl03 \\sim
Cl03 \\sim Cl03 \\sim Cl03 \\sim Cl03 \\sim O8 \\sim O7 \\sim O9 \\sim O10
\\sim O0AA \\sim O1AA \\sim O2AA \\sim O3 \\sim O4 \\sim O5: within 2A with
sigma of 0.04 and sigma for terminal atoms of 0.08
4. Rigid body (RIGU) restrains
 Cl02, Cl02, Cl02, Cl02, Cl02, Cl02, Cl02, O6, O3B, O4B, O5B, Cl03, Cl03, Cl03,
  Cl03, Cl03, Cl03, Cl03, Cl03, O8, O7, O9, O10, O0AA, O1AA, O2AA, O3, O4, O5
 with sigma for 1-2 distances of 0.004 and sigma for 1-3 distances of 0.004
5. Others
 Sof(O7)=Sof(O9)=Sof(O10)=1-FVAR(1)
 Sof(O0AA)=Sof(O1AA)=Sof(O2AA)=FVAR(1)
 Sof(O3B)=Sof(O4B)=Sof(O5B)=1-FVAR(2)
 Sof(O3)=Sof(O4)=Sof(O5)=FVAR(2)
6.a Aromatic/amide H refined with riding coordinates:
 C1(H1), C2(H2), C3(H3), C5(H5), C7(H7), C9(H9), C10(H10), C11(H11), C13(H13),
 C14(H14), C15(H15), C17(H17), C19(H19), C21(H21), C22(H22), C23(H23)
6.b X=CH2 refined with riding coordinates:
 N11(H11A,H11B), N12(H12A,H12B)
;
_olex2_submission_special_instructions 'No special instructions were received'
_oxdiff_exptl_absorpt_empirical_details
;
Empirical correction (ABSPACK) includes:
- Absorption correction using spherical harmonics
- Frame scaling
;
_oxdiff_exptl_absorpt_empirical_full_max 1.018
_oxdiff_exptl_absorpt_empirical_full_min 0.981

loop_
_space_group_symop_operation_xyz
'x, y, z'
'-x+1/2, y+1/2, -z+1/2'
'-x, -y, -z'
'x-1/2, -y-1/2, z-1/2'

loop_
_atom_site_label
_atom_site_type_symbol
_atom_site_fract_x
_atom_site_fract_y
_atom_site_fract_z
_atom_site_U_iso_or_equiv
_atom_site_adp_type
_atom_site_occupancy
_atom_site_site_symmetry_order
_atom_site_calc_flag
_atom_site_refinement_flags_posn
_atom_site_refinement_flags_adp
_atom_site_refinement_flags_occupancy
_atom_site_disorder_assembly
_atom_site_disorder_group
Fe1 Fe 0.28531(5) 0.62912(2) 0.71545(4) 0.02630(12) Uani 1 1 d . . . . .
O1 O 0.3638(4) 0.42240(8) 0.8053(4) 0.0853(12) Uani 1 1 d . . . . .
O2 O 0.3976(3) 0.83561(7) 0.6851(3) 0.0540(7) Uani 1 1 d . . . . .
N1 N 0.2454(3) 0.63036(8) 0.8872(3) 0.0307(6) Uani 1 1 d . . . . .
N2 N 0.2353(3) 0.59178(8) 0.9360(3) 0.0315(6) Uani 1 1 d . . . . .
N3 N 0.2847(3) 0.57218(7) 0.7501(2) 0.0266(6) Uani 1 1 d . . . . .
N4 N 0.3385(3) 0.56566(8) 0.5581(3) 0.0314(6) Uani 1 1 d . . . . .
N5 N 0.3271(3) 0.60771(8) 0.5566(3) 0.0320(6) Uani 1 1 d . . . . .
N6 N 0.4999(3) 0.64025(8) 0.7982(3) 0.0323(6) Uani 1 1 d . . . . .
N7 N 0.5337(3) 0.68106(8) 0.7902(3) 0.0351(6) Uani 1 1 d . . . . .
N8 N 0.2847(3) 0.68645(7) 0.6891(2) 0.0263(6) Uani 1 1 d . . . . .
N9 N 0.0351(3) 0.67874(8) 0.5922(3) 0.0319(6) Uani 1 1 d . . . . .
N10 N 0.0708(3) 0.63773(7) 0.6160(3) 0.0315(6) Uani 1 1 d . . . . .
N11 N 0.1440(4) 0.43073(10) 0.8346(4) 0.0740(12) Uani 1 1 d . . . . .
H11A H 0.132420 0.404866 0.843697 0.089 Uiso 1 1 calc R . . . .
H11B H 0.076680 0.447726 0.839341 0.089 Uiso 1 1 calc R . . . .
N12 N 0.1523(4) 0.83484(8) 0.6590(3) 0.0540(9) Uani 1 1 d . . . . .
H12A H 0.145553 0.861143 0.656735 0.065 Uiso 1 1 calc R . . . .
H12B H 0.074726 0.820126 0.651535 0.065 Uiso 1 1 calc R . . . .
C1 C 0.2128(4) 0.65545(10) 0.9724(3) 0.0383(8) Uani 1 1 d . . . . .
H1 H 0.210898 0.683882 0.965149 0.046 Uiso 1 1 calc R . . . .
C2 C 0.1817(4) 0.63394(12) 1.0740(4) 0.0462(9) Uani 1 1 d . . . . .
H2 H 0.156061 0.644896 1.144946 0.055 Uiso 1 1 calc R . . . .
C3 C 0.1965(4) 0.59376(11) 1.0486(3) 0.0412(9) Uani 1 1 d . . . . .
H3 H 0.182603 0.571662 1.099100 0.049 Uiso 1 1 calc R . . . .
C4 C 0.2564(4) 0.55889(9) 0.8591(3) 0.0294(7) Uani 1 1 d . . . . .
C5 C 0.2480(4) 0.51769(10) 0.8862(3) 0.0365(8) Uani 1 1 d . . . . .
H5 H 0.226842 0.508829 0.962044 0.044 Uiso 1 1 calc R . . . .
C6 C 0.2726(4) 0.49002(9) 0.7948(4) 0.0358(8) Uani 1 1 d . . . . .
C7 C 0.3062(4) 0.50358(9) 0.6829(3) 0.0363(8) Uani 1 1 d . . . . .
H7 H 0.325668 0.485194 0.623211 0.044 Uiso 1 1 calc R . . . .
C8 C 0.3097(4) 0.54518(9) 0.6640(3) 0.0287(7) Uani 1 1 d . . . . .
C9 C 0.3879(4) 0.55238(11) 0.4584(3) 0.0382(8) Uani 1 1 d . . . . .
H9 H 0.404139 0.525261 0.439690 0.046 Uiso 1 1 calc R . . . .
C10 C 0.4091(4) 0.58588(12) 0.3913(4) 0.0445(9) Uani 1 1 d . . . . .
H10 H 0.443095 0.586458 0.317933 0.053 Uiso 1 1 calc R . . . .
C11 C 0.3693(4) 0.61953(11) 0.4548(3) 0.0425(9) Uani 1 1 d . . . . .
H11 H 0.372254 0.646679 0.428645 0.051 Uiso 1 1 calc R . . . .
C12 C 0.2640(5) 0.44421(10) 0.8134(4) 0.0473(10) Uani 1 1 d . . . . .
C13 C 0.6304(4) 0.62137(11) 0.8398(4) 0.0409(8) Uani 1 1 d . . . . .
H13 H 0.642774 0.593281 0.854832 0.049 Uiso 1 1 calc R . . . .
C14 C 0.7472(4) 0.64905(12) 0.8582(4) 0.0510(10) Uani 1 1 d . . . . .
H14 H 0.848915 0.643027 0.886757 0.061 Uiso 1 1 calc R . . . .
C15 C 0.6833(4) 0.68657(12) 0.8262(4) 0.0495(10) Uani 1 1 d . . . . .
H15 H 0.732846 0.711317 0.828528 0.059 Uiso 1 1 calc R . . . .
C16 C 0.4126(4) 0.70771(9) 0.7363(3) 0.0304(7) Uani 1 1 d . . . . .
C17 C 0.4165(4) 0.75003(9) 0.7311(3) 0.0341(8) Uani 1 1 d . . . . .
H17 H 0.506299 0.764346 0.763952 0.041 Uiso 1 1 calc R . . . .
C18 C 0.2810(4) 0.77032(9) 0.6747(3) 0.0325(8) Uani 1 1 d . . . . .
C19 C 0.1475(4) 0.74836(9) 0.6222(3) 0.0334(7) Uani 1 1 d . . . . .
H19 H 0.056740 0.761692 0.581636 0.040 Uiso 1 1 calc R . . . .
C20 C 0.1551(4) 0.70602(9) 0.6326(3) 0.0287(7) Uani 1 1 d . . . . .
C21 C -0.1145(4) 0.68368(11) 0.5346(4) 0.0419(9) Uani 1 1 d . . . . .
H21 H -0.165131 0.708422 0.509943 0.050 Uiso 1 1 calc R . . . .
C22 C -0.1768(4) 0.64575(12) 0.5195(4) 0.0509(10) Uani 1 1 d . . . . .
H22 H -0.278065 0.639389 0.482300 0.061 Uiso 1 1 calc R . . . .
C23 C -0.0585(4) 0.61818(11) 0.5711(4) 0.0410(9) Uani 1 1 d . . . . .
H23 H -0.069338 0.589875 0.573370 0.049 Uiso 1 1 calc R . . . .
C24 C 0.2823(5) 0.81697(10) 0.6739(4) 0.0402(9) Uani 1 1 d . . . . .
Cl02 Cl -0.17162(11) 0.52533(3) 0.76353(10) 0.0473(2) Uani 1 1 d D U . . .
O6 O -0.0925(3) 0.55923(9) 0.8386(3) 0.0747(9) Uani 1 1 d D U . . .
O3B O -0.1047(19) 0.4872(5) 0.762(3) 0.101(8) Uani 0.305(19) 1 d D U P A 2
O4B O -0.242(3) 0.5401(5) 0.6292(11) 0.077(6) Uani 0.305(19) 1 d D U P A 2
O5B O -0.299(2) 0.5167(8) 0.801(2) 0.089(7) Uani 0.305(19) 1 d D U P A 2
Cl03 Cl 0.94353(12) 0.77227(3) 0.85627(13) 0.0570(3) Uani 1 1 d D U . . .
O8 O 0.8207(3) 0.77730(9) 0.9031(3) 0.0682(9) Uani 1 1 d D U . . .
O7 O 0.921(3) 0.7400(8) 0.769(3) 0.157(11) Uani 0.282(12) 1 d D U P B 2
O9 O 1.0707(17) 0.7581(7) 0.964(2) 0.150(8) Uani 0.282(12) 1 d D U P B 2
O10 O 1.002(2) 0.8070(3) 0.8277(19) 0.072(6) Uani 0.282(12) 1 d D U P B 2
O0AA O 0.9823(8) 0.73194(16) 0.8529(8) 0.076(2) Uani 0.718(12) 1 d D U P B 1
O1AA O 0.8977(10) 0.7878(3) 0.7197(8) 0.145(5) Uani 0.718(12) 1 d D U P B 1
O2AA O 1.0597(7) 0.7952(3) 0.9372(13) 0.172(5) Uani 0.718(12) 1 d D U P B 1
O3 O -0.1067(9) 0.4897(2) 0.8389(9) 0.077(2) Uani 0.695(19) 1 d D U P A 1
O4 O -0.3244(8) 0.5260(3) 0.7478(14) 0.103(4) Uani 0.695(19) 1 d D U P A 1
O5 O -0.1418(15) 0.5226(3) 0.6409(8) 0.097(4) Uani 0.695(19) 1 d D U P A 1

loop_
_atom_site_aniso_label
_atom_site_aniso_U_11
_atom_site_aniso_U_22
_atom_site_aniso_U_33
_atom_site_aniso_U_23
_atom_site_aniso_U_13
_atom_site_aniso_U_12
Fe1 0.0319(2) 0.0127(2) 0.0347(2) 0.00089(19) 0.01176(19) -0.00128(19)
O1 0.107(3) 0.0195(14) 0.172(3) 0.0178(18) 0.102(3) 0.0126(16)
O2 0.0669(19) 0.0197(12) 0.085(2) 0.0002(13) 0.0378(16) -0.0091(13)
N1 0.0382(15) 0.0169(12) 0.0359(14) 0.0006(11) 0.0111(12) -0.0001(12)
N2 0.0401(16) 0.0189(13) 0.0381(15) 0.0001(11) 0.0168(13) 0.0002(12)
N3 0.0332(15) 0.0132(12) 0.0351(14) 0.0007(10) 0.0139(12) -0.0019(11)
N4 0.0427(17) 0.0189(13) 0.0365(15) 0.0007(11) 0.0187(13) -0.0008(12)
N5 0.0412(16) 0.0169(13) 0.0390(15) 0.0012(11) 0.0149(13) -0.0021(12)
N6 0.0339(15) 0.0193(13) 0.0436(16) 0.0003(11) 0.0131(13) 0.0010(12)
N7 0.0302(15) 0.0228(14) 0.0504(17) -0.0014(12) 0.0112(14) -0.0041(12)
N8 0.0309(14) 0.0149(12) 0.0342(14) 0.0008(10) 0.0123(12) -0.0009(11)
N9 0.0322(15) 0.0180(13) 0.0433(16) 0.0022(11) 0.0099(13) -0.0017(11)
N10 0.0354(16) 0.0158(13) 0.0410(15) 0.0020(11) 0.0097(13) -0.0027(11)
N11 0.081(3) 0.0196(16) 0.148(4) 0.010(2) 0.074(3) 0.0015(17)
N12 0.072(2) 0.0117(13) 0.092(3) -0.0021(15) 0.047(2) -0.0011(15)
C1 0.044(2) 0.0238(17) 0.046(2) -0.0099(15) 0.0131(17) 0.0018(15)
C2 0.059(2) 0.044(2) 0.042(2) -0.0107(17) 0.0248(19) 0.0008(19)
C3 0.055(2) 0.036(2) 0.0384(19) -0.0021(16) 0.0226(18) -0.0016(17)
C4 0.0345(18) 0.0200(15) 0.0354(17) -0.0004(13) 0.0139(15) 0.0003(13)
C5 0.051(2) 0.0211(16) 0.0448(19) 0.0075(14) 0.0260(18) 0.0017(15)
C6 0.047(2) 0.0147(15) 0.053(2) 0.0052(14) 0.0260(18) 0.0007(14)
C7 0.051(2) 0.0152(15) 0.050(2) -0.0028(14) 0.0266(18) 0.0003(15)
C8 0.0321(18) 0.0202(15) 0.0356(17) 0.0009(13) 0.0137(15) 0.0009(13)
C9 0.047(2) 0.0330(19) 0.0371(19) -0.0055(15) 0.0179(17) -0.0010(16)
C10 0.057(2) 0.045(2) 0.038(2) 0.0028(17) 0.0251(19) -0.0044(19)
C11 0.059(2) 0.032(2) 0.042(2) 0.0093(15) 0.0241(19) -0.0053(17)
C12 0.071(3) 0.0176(16) 0.068(3) 0.0056(17) 0.043(2) 0.0034(18)
C13 0.040(2) 0.0279(19) 0.054(2) -0.0004(16) 0.0147(18) 0.0054(16)
C14 0.033(2) 0.048(2) 0.070(3) -0.002(2) 0.0143(19) 0.0041(18)
C15 0.036(2) 0.043(2) 0.068(3) -0.006(2) 0.016(2) -0.0116(18)
C16 0.0364(19) 0.0202(16) 0.0370(18) 0.0008(13) 0.0153(15) -0.0037(14)
C17 0.043(2) 0.0164(15) 0.046(2) -0.0039(14) 0.0204(17) -0.0073(14)
C18 0.051(2) 0.0141(14) 0.0387(18) -0.0008(13) 0.0234(17) -0.0015(15)
C19 0.043(2) 0.0192(15) 0.0411(18) 0.0031(14) 0.0186(16) 0.0049(15)
C20 0.0348(18) 0.0183(15) 0.0350(17) 0.0005(13) 0.0145(15) -0.0001(14)
C21 0.034(2) 0.034(2) 0.053(2) 0.0080(17) 0.0085(17) 0.0076(16)
C22 0.035(2) 0.045(2) 0.066(3) 0.003(2) 0.0079(19) -0.0072(18)
C23 0.042(2) 0.0292(19) 0.048(2) -0.0001(16) 0.0107(17) -0.0110(16)
C24 0.063(3) 0.0164(15) 0.050(2) 0.0030(15) 0.031(2) 0.0011(17)
Cl02 0.0556(6) 0.0298(5) 0.0556(6) -0.0010(4) 0.0176(5) -0.0009(4)
O6 0.066(2) 0.055(2) 0.091(2) -0.0277(17) 0.0101(18) -0.0109(16)
O3B 0.060(8) 0.053(7) 0.17(2) -0.029(9) 0.017(11) 0.016(6)
O4B 0.116(13) 0.055(9) 0.047(6) 0.014(5) 0.010(6) -0.028(8)
O5B 0.074(11) 0.114(14) 0.102(12) 0.003(9) 0.061(11) -0.022(9)
Cl03 0.0559(6) 0.0338(5) 0.0957(8) -0.0089(5) 0.0444(6) -0.0116(5)
O8 0.081(2) 0.0538(19) 0.096(2) -0.0178(16) 0.0638(19) -0.0133(16)
O7 0.18(2) 0.147(17) 0.22(2) -0.137(17) 0.168(16) -0.109(15)
O9 0.110(11) 0.104(17) 0.221(16) 0.040(13) 0.038(12) 0.004(11)
O10 0.106(13) 0.045(6) 0.105(12) -0.003(7) 0.090(11) -0.016(7)
O0AA 0.070(4) 0.033(3) 0.137(6) 0.012(3) 0.052(4) 0.016(2)
O1AA 0.143(7) 0.202(10) 0.128(6) 0.109(6) 0.097(5) 0.106(6)
O2AA 0.062(4) 0.120(8) 0.313(12) -0.100(9) 0.036(6) -0.046(5)
O3 0.093(4) 0.044(3) 0.105(5) 0.030(3) 0.048(4) 0.011(3)
O4 0.044(3) 0.070(5) 0.174(11) -0.055(6) 0.008(4) 0.005(3)
O5 0.163(9) 0.077(5) 0.068(4) -0.010(3) 0.059(5) -0.038(6)

loop_
_atom_type_symbol
_atom_type_description
_atom_type_scat_dispersion_real
_atom_type_scat_dispersion_imag
_atom_type_scat_source
C C 0.0033 0.0016 'International Tables Vol C Tables 4.2.6.8 and 6.1.1.4'
H H 0.0000 0.0000 'International Tables Vol C Tables 4.2.6.8 and 6.1.1.4'
Cl Cl 0.1484 0.1585 'International Tables Vol C Tables 4.2.6.8 and 6.1.1.4'
Fe Fe 0.3463 0.8444 'International Tables Vol C Tables 4.2.6.8 and 6.1.1.4'
N N 0.0061 0.0033 'International Tables Vol C Tables 4.2.6.8 and 6.1.1.4'
O O 0.0106 0.0060 'International Tables Vol C Tables 4.2.6.8 and 6.1.1.4'

loop_
_exptl_crystal_face_index_h
_exptl_crystal_face_index_k
_exptl_crystal_face_index_l
_exptl_crystal_face_perp_dist
-3 -45 3 0.0448
10 -13 -12 0.0462
-10 13 12 0.0462
-1 42 -5 0.0235
0 -41 6 0.0691
5 42 -4 0.0132
9 -3 7 0.1035
-9 3 -7 0.1035

loop_
_geom_angle_atom_site_label_1
_geom_angle_atom_site_label_2
_geom_angle_atom_site_label_3
_geom_angle
_geom_angle_site_symmetry_1
_geom_angle_site_symmetry_3
_geom_angle_publ_flag
N1 Fe1 N5 160.36(11) . . ?
N1 Fe1 N10 89.94(11) . . ?
N3 Fe1 N1 80.19(10) . . ?
N3 Fe1 N5 80.18(10) . . ?
N3 Fe1 N6 99.60(11) . . ?
N3 Fe1 N10 99.91(11) . . ?
N5 Fe1 N10 93.97(11) . . ?
N6 Fe1 N1 94.72(11) . . ?
N6 Fe1 N5 88.00(11) . . ?
N6 Fe1 N10 160.44(10) . . ?
N8 Fe1 N1 97.00(10) . . ?
N8 Fe1 N3 177.19(11) . . ?
N8 Fe1 N5 102.62(10) . . ?
N8 Fe1 N6 80.40(11) . . ?
N8 Fe1 N10 80.18(11) . . ?
N2 N1 Fe1 112.55(19) . . ?
C1 N1 Fe1 142.6(2) . . ?
C1 N1 N2 104.6(3) . . ?
N1 N2 C4 116.4(2) . . ?
C3 N2 N1 110.9(3) . . ?
C3 N2 C4 132.5(3) . . ?
C4 N3 Fe1 119.9(2) . . ?
C4 N3 C8 119.9(3) . . ?
C8 N3 Fe1 120.2(2) . . ?
N5 N4 C8 116.7(2) . . ?
C9 N4 N5 110.9(3) . . ?
C9 N4 C8 132.2(3) . . ?
N4 N5 Fe1 112.43(18) . . ?
C11 N5 Fe1 141.8(2) . . ?
C11 N5 N4 104.9(3) . . ?
N7 N6 Fe1 112.37(19) . . ?
C13 N6 Fe1 141.2(2) . . ?
C13 N6 N7 105.0(3) . . ?
N6 N7 C16 116.6(3) . . ?
C15 N7 N6 110.8(3) . . ?
C15 N7 C16 132.2(3) . . ?
C16 N8 Fe1 120.0(2) . . ?
C20 N8 Fe1 119.7(2) . . ?
C20 N8 C16 120.1(3) . . ?
N10 N9 C20 115.9(3) . . ?
C21 N9 N10 110.7(3) . . ?
C21 N9 C20 133.4(3) . . ?
N9 N10 Fe1 112.39(19) . . ?
C23 N10 Fe1 142.2(2) . . ?
C23 N10 N9 105.1(3) . . ?
H11A N11 H11B 120.0 . . ?
C12 N11 H11A 120.0 . . ?
C12 N11 H11B 120.0 . . ?
H12A N12 H12B 120.0 . . ?
C24 N12 H12A 120.0 . . ?
C24 N12 H12B 120.0 . . ?
N1 C1 H1 124.3 . . ?
N1 C1 C2 111.5(3) . . ?
C2 C1 H1 124.3 . . ?
C1 C2 H2 127.0 . . ?
C3 C2 C1 106.0(3) . . ?
C3 C2 H2 127.0 . . ?
N2 C3 C2 107.2(3) . . ?
N2 C3 H3 126.4 . . ?
C2 C3 H3 126.4 . . ?
N3 C4 N2 110.9(3) . . ?
N3 C4 C5 122.4(3) . . ?
C5 C4 N2 126.7(3) . . ?
C4 C5 H5 121.5 . . ?
C4 C5 C6 116.9(3) . . ?
C6 C5 H5 121.5 . . ?
C5 C6 C12 121.4(3) . . ?
C7 C6 C5 121.1(3) . . ?
C7 C6 C12 117.5(3) . . ?
C6 C7 H7 121.3 . . ?
C8 C7 C6 117.4(3) . . ?
C8 C7 H7 121.3 . . ?
N3 C8 N4 110.4(3) . . ?
N3 C8 C7 122.2(3) . . ?
C7 C8 N4 127.3(3) . . ?
N4 C9 H9 126.4 . . ?
C10 C9 N4 107.2(3) . . ?
C10 C9 H9 126.4 . . ?
C9 C10 H10 127.1 . . ?
C9 C10 C11 105.8(3) . . ?
C11 C10 H10 127.1 . . ?
N5 C11 C10 111.2(3) . . ?
N5 C11 H11 124.4 . . ?
C10 C11 H11 124.4 . . ?
O1 C12 N11 124.1(3) . . ?
O1 C12 C6 119.6(3) . . ?
N11 C12 C6 116.2(3) . . ?
N6 C13 H13 124.5 . . ?
N6 C13 C14 111.0(3) . . ?
C14 C13 H13 124.5 . . ?
C13 C14 H14 126.8 . . ?
C15 C14 C13 106.4(3) . . ?
C15 C14 H14 126.8 . . ?
N7 C15 C14 106.8(3) . . ?
N7 C15 H15 126.6 . . ?
C14 C15 H15 126.6 . . ?
N8 C16 N7 110.3(3) . . ?
N8 C16 C17 122.4(3) . . ?
C17 C16 N7 127.4(3) . . ?
C16 C17 H17 121.3 . . ?
C16 C17 C18 117.4(3) . . ?
C18 C17 H17 121.3 . . ?
C17 C18 C19 120.7(3) . . ?
C17 C18 C24 118.1(3) . . ?
C19 C18 C24 121.2(3) . . ?
C18 C19 H19 121.2 . . ?
C20 C19 C18 117.6(3) . . ?
C20 C19 H19 121.2 . . ?
N8 C20 N9 111.5(3) . . ?
N8 C20 C19 121.9(3) . . ?
C19 C20 N9 126.6(3) . . ?
N9 C21 H21 126.4 . . ?
N9 C21 C22 107.1(3) . . ?
C22 C21 H21 126.4 . . ?
C21 C22 H22 126.9 . . ?
C21 C22 C23 106.2(3) . . ?
C23 C22 H22 126.9 . . ?
N10 C23 C22 110.9(3) . . ?
N10 C23 H23 124.6 . . ?
C22 C23 H23 124.6 . . ?
O2 C24 N12 124.1(3) . . ?
O2 C24 C18 120.4(3) . . ?
N12 C24 C18 115.6(3) . . ?
O6 Cl02 O4B 105.7(6) . . ?
O6 Cl02 O5B 110.0(11) . . ?
O6 Cl02 O3 106.2(5) . . ?
O3B Cl02 O6 122.9(8) . . ?
O3B Cl02 O4B 110.5(10) . . ?
O3B Cl02 O5B 105.1(14) . . ?
O5B Cl02 O4B 100.4(11) . . ?
O4 Cl02 O6 112.7(4) . . ?
O4 Cl02 O3 108.4(6) . . ?
O4 Cl02 O5 114.2(5) . . ?
O5 Cl02 O6 109.0(3) . . ?
O5 Cl02 O3 105.9(4) . . ?
O8 Cl03 O9 109.9(9) . . ?
O8 Cl03 O1AA 107.2(3) . . ?
O7 Cl03 O8 111.0(9) . . ?
O7 Cl03 O9 100.5(17) . . ?
O10 Cl03 O8 115.4(6) . . ?
O10 Cl03 O7 119.1(12) . . ?
O10 Cl03 O9 98.6(11) . . ?
O0AA Cl03 O8 112.3(3) . . ?
O0AA Cl03 O1AA 107.8(5) . . ?
O2AA Cl03 O8 107.8(4) . . ?
O2AA Cl03 O0AA 112.0(5) . . ?
O2AA Cl03 O1AA 109.6(7) . . ?

loop_
_geom_bond_atom_site_label_1
_geom_bond_atom_site_label_2
_geom_bond_distance
_geom_bond_site_symmetry_2
_geom_bond_publ_flag
Fe1 N1 1.964(3) . ?
Fe1 N3 1.892(2) . ?
Fe1 N5 1.968(3) . ?
Fe1 N6 1.959(3) . ?
Fe1 N8 1.889(2) . ?
Fe1 N10 1.969(3) . ?
O1 C12 1.210(4) . ?
O2 C24 1.222(4) . ?
N1 N2 1.374(3) . ?
N1 C1 1.324(4) . ?
N2 C3 1.353(4) . ?
N2 C4 1.397(4) . ?
N3 C4 1.333(4) . ?
N3 C8 1.339(4) . ?
N4 N5 1.375(3) . ?
N4 C8 1.401(4) . ?
N4 C9 1.354(4) . ?
N5 C11 1.319(4) . ?
N6 N7 1.378(3) . ?
N6 C13 1.319(4) . ?
N7 C15 1.352(4) . ?
N7 C16 1.399(4) . ?
N8 C16 1.339(4) . ?
N8 C20 1.334(4) . ?
N9 N10 1.382(3) . ?
N9 C20 1.394(4) . ?
N9 C21 1.351(4) . ?
N10 C23 1.321(4) . ?
N11 H11A 0.8600 . ?
N11 H11B 0.8600 . ?
N11 C12 1.308(5) . ?
N12 H12A 0.8600 . ?
N12 H12B 0.8600 . ?
N12 C24 1.324(5) . ?
C1 H1 0.9300 . ?
C1 C2 1.389(5) . ?
C2 H2 0.9300 . ?
C2 C3 1.354(5) . ?
C3 H3 0.9300 . ?
C4 C5 1.381(4) . ?
C5 H5 0.9300 . ?
C5 C6 1.394(4) . ?
C6 C7 1.389(4) . ?
C6 C12 1.512(4) . ?
C7 H7 0.9300 . ?
C7 C8 1.373(4) . ?
C9 H9 0.9300 . ?
C9 C10 1.352(5) . ?
C10 H10 0.9300 . ?
C10 C11 1.401(5) . ?
C11 H11 0.9300 . ?
C13 H13 0.9300 . ?
C13 C14 1.391(5) . ?
C14 H14 0.9300 . ?
C14 C15 1.356(5) . ?
C15 H15 0.9300 . ?
C16 C17 1.382(4) . ?
C17 H17 0.9300 . ?
C17 C18 1.388(5) . ?
C18 C19 1.397(5) . ?
C18 C24 1.521(4) . ?
C19 H19 0.9300 . ?
C19 C20 1.385(4) . ?
C21 H21 0.9300 . ?
C21 C22 1.357(5) . ?
C22 H22 0.9300 . ?
C22 C23 1.397(5) . ?
C23 H23 0.9300 . ?
Cl02 O6 1.417(3) . ?
Cl02 O3B 1.399(10) . ?
Cl02 O4B 1.426(9) . ?
Cl02 O5B 1.421(11) . ?
Cl02 O3 1.422(5) . ?
Cl02 O4 1.402(7) . ?
Cl02 O5 1.411(5) . ?
Cl03 O8 1.419(3) . ?
Cl03 O7 1.363(11) . ?
Cl03 O9 1.422(12) . ?
Cl03 O10 1.336(9) . ?
Cl03 O0AA 1.369(5) . ?
Cl03 O1AA 1.442(6) . ?
Cl03 O2AA 1.366(6) . ?

loop_
_geom_torsion_atom_site_label_1
_geom_torsion_atom_site_label_2
_geom_torsion_atom_site_label_3
_geom_torsion_atom_site_label_4
_geom_torsion
_geom_torsion_site_symmetry_1
_geom_torsion_site_symmetry_2
_geom_torsion_site_symmetry_3
_geom_torsion_site_symmetry_4
_geom_torsion_publ_flag
Fe1 N1 N2 C3 -175.3(2) . . . . ?
Fe1 N1 N2 C4 0.8(3) . . . . ?
Fe1 N1 C1 C2 173.1(3) . . . . ?
Fe1 N3 C4 N2 -2.0(4) . . . . ?
Fe1 N3 C4 C5 177.1(3) . . . . ?
Fe1 N3 C8 N4 2.0(4) . . . . ?
Fe1 N3 C8 C7 -178.2(3) . . . . ?
Fe1 N5 C11 C10 166.9(3) . . . . ?
Fe1 N6 N7 C15 -169.3(2) . . . . ?
Fe1 N6 N7 C16 5.0(3) . . . . ?
Fe1 N6 C13 C14 164.2(3) . . . . ?
Fe1 N8 C16 N7 5.4(3) . . . . ?
Fe1 N8 C16 C17 -173.8(2) . . . . ?
Fe1 N8 C20 N9 -4.0(3) . . . . ?
Fe1 N8 C20 C19 174.1(2) . . . . ?
Fe1 N10 C23 C22 172.3(3) . . . . ?
N1 Fe1 N3 C4 2.0(2) . . . . ?
N1 Fe1 N3 C8 -179.4(3) . . . . ?
N1 Fe1 N8 C16 91.3(2) . . . . ?
N1 Fe1 N8 C20 -83.6(2) . . . . ?
N1 N2 C3 C2 -0.3(4) . . . . ?
N1 N2 C4 N3 0.7(4) . . . . ?
N1 N2 C4 C5 -178.4(3) . . . . ?
N1 C1 C2 C3 0.0(4) . . . . ?
N2 N1 C1 C2 -0.2(4) . . . . ?
N2 C4 C5 C6 179.8(3) . . . . ?
N3 C4 C5 C6 0.8(5) . . . . ?
N4 N5 C11 C10 -0.5(4) . . . . ?
N4 C9 C10 C11 -0.4(4) . . . . ?
N5 Fe1 N3 C4 -178.6(3) . . . . ?
N5 Fe1 N3 C8 0.1(2) . . . . ?
N5 Fe1 N8 C16 -88.0(2) . . . . ?
N5 Fe1 N8 C20 97.0(2) . . . . ?
N5 N4 C8 N3 -3.9(4) . . . . ?
N5 N4 C8 C7 176.3(3) . . . . ?
N5 N4 C9 C10 0.1(4) . . . . ?
N6 Fe1 N3 C4 95.1(2) . . . . ?
N6 Fe1 N3 C8 -86.2(2) . . . . ?
N6 Fe1 N8 C16 -2.3(2) . . . . ?
N6 Fe1 N8 C20 -177.2(2) . . . . ?
N6 N7 C15 C14 -0.2(4) . . . . ?
N6 N7 C16 N8 -6.6(4) . . . . ?
N6 N7 C16 C17 172.6(3) . . . . ?
N6 C13 C14 C15 0.1(5) . . . . ?
N7 N6 C13 C14 -0.2(4) . . . . ?
N7 C16 C17 C18 -178.8(3) . . . . ?
N8 C16 C17 C18 0.3(5) . . . . ?
N9 N10 C23 C22 -0.3(4) . . . . ?
N9 C21 C22 C23 0.3(4) . . . . ?
N10 Fe1 N3 C4 -86.2(2) . . . . ?
N10 Fe1 N3 C8 92.4(2) . . . . ?
N10 Fe1 N8 C16 -180.0(2) . . . . ?
N10 Fe1 N8 C20 5.1(2) . . . . ?
N10 N9 C20 N8 -0.6(4) . . . . ?
N10 N9 C20 C19 -178.6(3) . . . . ?
N10 N9 C21 C22 -0.5(4) . . . . ?
C1 N1 N2 C3 0.3(4) . . . . ?
C1 N1 N2 C4 176.4(3) . . . . ?
C1 C2 C3 N2 0.1(4) . . . . ?
C3 N2 C4 N3 175.7(3) . . . . ?
C3 N2 C4 C5 -3.3(6) . . . . ?
C4 N2 C3 C2 -175.5(3) . . . . ?
C4 N3 C8 N4 -179.3(3) . . . . ?
C4 N3 C8 C7 0.5(5) . . . . ?
C4 C5 C6 C7 1.0(5) . . . . ?
C4 C5 C6 C12 -179.1(3) . . . . ?
C5 C6 C7 C8 -1.9(5) . . . . ?
C5 C6 C12 O1 -131.2(4) . . . . ?
C5 C6 C12 N11 50.4(6) . . . . ?
C6 C7 C8 N3 1.2(5) . . . . ?
C6 C7 C8 N4 -179.0(3) . . . . ?
C7 C6 C12 O1 48.7(6) . . . . ?
C7 C6 C12 N11 -129.7(4) . . . . ?
C8 N3 C4 N2 179.3(3) . . . . ?
C8 N3 C4 C5 -1.6(5) . . . . ?
C8 N4 N5 Fe1 4.0(3) . . . . ?
C8 N4 N5 C11 175.7(3) . . . . ?
C8 N4 C9 C10 -174.4(3) . . . . ?
C9 N4 N5 Fe1 -171.4(2) . . . . ?
C9 N4 N5 C11 0.3(4) . . . . ?
C9 N4 C8 N3 170.3(3) . . . . ?
C9 N4 C8 C7 -9.5(6) . . . . ?
C9 C10 C11 N5 0.6(4) . . . . ?
C12 C6 C7 C8 178.1(3) . . . . ?
C13 N6 N7 C15 0.3(4) . . . . ?
C13 N6 N7 C16 174.5(3) . . . . ?
C13 C14 C15 N7 0.0(4) . . . . ?
C15 N7 C16 N8 166.1(3) . . . . ?
C15 N7 C16 C17 -14.7(6) . . . . ?
C16 N7 C15 C14 -173.2(3) . . . . ?
C16 N8 C20 N9 -178.9(3) . . . . ?
C16 N8 C20 C19 -0.8(4) . . . . ?
C16 C17 C18 C19 -1.9(5) . . . . ?
C16 C17 C18 C24 177.3(3) . . . . ?
C17 C18 C19 C20 2.1(5) . . . . ?
C17 C18 C24 O2 20.6(5) . . . . ?
C17 C18 C24 N12 -160.1(3) . . . . ?
C18 C19 C20 N8 -0.8(5) . . . . ?
C18 C19 C20 N9 177.0(3) . . . . ?
C19 C18 C24 O2 -160.2(3) . . . . ?
C19 C18 C24 N12 19.1(5) . . . . ?
C20 N8 C16 N7 -179.7(3) . . . . ?
C20 N8 C16 C17 1.1(5) . . . . ?
C20 N9 N10 Fe1 4.5(3) . . . . ?
C20 N9 N10 C23 179.6(3) . . . . ?
C20 N9 C21 C22 -179.4(3) . . . . ?
C21 N9 N10 Fe1 -174.6(2) . . . . ?
C21 N9 N10 C23 0.5(4) . . . . ?
C21 N9 C20 N8 178.2(3) . . . . ?
C21 N9 C20 C19 0.3(6) . . . . ?
C21 C22 C23 N10 0.0(4) . . . . ?
C24 C18 C19 C20 -177.0(3) . . . . ?

loop_
_exptl_oxdiff_crystal_face_indexfrac_h
_exptl_oxdiff_crystal_face_indexfrac_k
_exptl_oxdiff_crystal_face_indexfrac_l
_exptl_oxdiff_crystal_face_x
_exptl_oxdiff_crystal_face_y
_exptl_oxdiff_crystal_face_z
-2.9976 -44.9147 3.0042 -0.0968 -0.4054 -0.9213
10.0038 -13.1156 -12.0083 -0.9882 -0.0775 0.1044
-10.0038 13.1156 12.0083 0.9882 0.0775 -0.1044
-0.9950 41.9079 -5.0031 0.1888 0.0248 0.9739
-0.0051 -40.8978 6.0038 -0.0993 -0.0296 -0.9827
4.9967 41.9049 -4.0053 -0.0542 0.4576 0.8838
8.9810 -2.9505 6.9988 -0.1924 0.9037 -0.3912
-8.9810 2.9505 -6.9988 0.1924 -0.9037 0.3912
